data_1554771
loop_
_publ_author_name
'Zhang, Hao'
'Su, Jie'
'Pan, Changwang'
'Lu, Xing'
'Gan, Liangbing'

_publ_section_title
;
 Synthesis of an open-cage fullerene-based unidirectional H-bonding
 network and its coordination with titanium
;
_journal_issue 9
_journal_name_full 'Organic Chemistry Frontiers'
_journal_page_first 1397
_journal_paper_doi 10.1039/C9QO00188C
_journal_volume 6
_journal_year 2019
_chemical_formula_sum 'C81 H42.7 N O5.85 S2'
_chemical_formula_weight 1187.58
_space_group_crystal_system triclinic
_space_group_IT_number 2
_space_group_name_Hall '-P 1'
_space_group_name_H-M_alt 'P -1'
_atom_sites_solution_hydrogens mixed
_audit_creation_method SHELXL-2014/7
_audit_update_record
;
2018-12-03 deposited with the CCDC.	2019-03-04 downloaded from the CCDC.
;
_cell_angle_alpha 110.8690(10)
_cell_angle_beta 99.0190(10)
_cell_angle_gamma 100.6190(10)
_cell_formula_units_Z 2
_cell_length_a 10.43660(10)
_cell_length_b 16.3952(3)
_cell_length_c 16.8240(3)
_cell_measurement_reflns_used 12621
_cell_measurement_temperature 180.00(10)
_cell_measurement_theta_max 28.4640
_cell_measurement_theta_min 2.0470
_cell_volume 2565.14(8)
_computing_structure_refinement 'SHELXL-2014/7 (Sheldrick, 2014)'
_diffrn_ambient_environment N~2~
_diffrn_ambient_temperature 180.00(10)
_diffrn_detector 'CCD plate'
_diffrn_measured_fraction_theta_full 0.999
_diffrn_measured_fraction_theta_max 0.999
_diffrn_measurement_device 'four-circle diffractometer'
_diffrn_measurement_device_type 'XtaLAB AFC12 (RINC): Kappa single'
_diffrn_radiation_monochromator graphite
_diffrn_radiation_probe x-ray
_diffrn_radiation_type 'Mo K\a'
_diffrn_radiation_wavelength 0.71073
_diffrn_reflns_av_R_equivalents 0.0222
_diffrn_reflns_av_unetI/netI 0.0267
_diffrn_reflns_Laue_measured_fraction_full 0.999
_diffrn_reflns_Laue_measured_fraction_max 0.999
_diffrn_reflns_limit_h_max 12
_diffrn_reflns_limit_h_min -12
_diffrn_reflns_limit_k_max 19
_diffrn_reflns_limit_k_min -19
_diffrn_reflns_limit_l_max 20
_diffrn_reflns_limit_l_min -20
_diffrn_reflns_number 27699
_diffrn_reflns_point_group_measured_fraction_full 0.999
_diffrn_reflns_point_group_measured_fraction_max 0.999
_diffrn_reflns_theta_full 25.028
_diffrn_reflns_theta_max 25.028
_diffrn_reflns_theta_min 2.046
_diffrn_source 'fine-focus sealed X-ray tube'
_diffrn_source_type 'Enhance (Mo) X-ray Source'
_exptl_absorpt_coefficient_mu 0.174
_exptl_absorpt_correction_T_max 1.00000
_exptl_absorpt_correction_T_min 0.48974
_exptl_absorpt_correction_type multi-scan
_exptl_absorpt_process_details
;
CrysAlisPro 1.171.39.29a (Rigaku Oxford Diffraction, 2015)
Empirical absorption correction using spherical harmonics,
 implemented in SCALE3 ABSPACK scaling algorithm.
;
_exptl_crystal_colour black
_exptl_crystal_density_diffrn 1.538
_exptl_crystal_description rod-like
_exptl_crystal_F_000 1229
_exptl_crystal_size_max 0.6
_exptl_crystal_size_mid 0.15
_exptl_crystal_size_min 0.07
_refine_diff_density_max 0.393
_refine_diff_density_min -0.706
_refine_diff_density_rms 0.058
_refine_ls_extinction_method none
_refine_ls_goodness_of_fit_ref 1.010
_refine_ls_hydrogen_treatment mixed
_refine_ls_matrix_type full
_refine_ls_number_parameters 870
_refine_ls_number_reflns 9056
_refine_ls_number_restraints 33
_refine_ls_restrained_S_all 1.017
_refine_ls_R_factor_all 0.0856
_refine_ls_R_factor_gt 0.0773
_refine_ls_shift/su_max 0.001
_refine_ls_shift/su_mean 0.000
_refine_ls_structure_factor_coef Fsqd
_refine_ls_weighting_details 'w=1/[\s^2^(Fo^2^)+(0.0622P)^2^+7.5961P] where P=(Fo^2^+2Fc^2^)/3'
_refine_ls_weighting_scheme calc
_refine_ls_wR_factor_gt 0.1924
_refine_ls_wR_factor_ref 0.1970
_reflns_Friedel_coverage 0.000
_reflns_number_gt 7886
_reflns_number_total 9056
_reflns_threshold_expression 'I > 2\s(I)'
_cod_data_source_file c9qo00188c2.cif
_cod_data_source_block 3_CCDC2
_cod_original_cell_volume 2565.14(7)
_cod_original_formula_sum 'C81 H42.70 N O5.85 S2'
_cod_database_code 1554771
_shelx_shelxl_version_number 2014/7
_shelx_space_group_comment
;
The symmetry employed for this shelxl refinement is uniquely defined
by the following loop, which should always be used as a source of
symmetry information in preference to the above space-group names.
They are only intended as comments.
;

loop_
_space_group_symop_operation_xyz
'x, y, z'
'-x, -y, -z'

loop_
_atom_site_label
_atom_site_type_symbol
_atom_site_fract_x
_atom_site_fract_y
_atom_site_fract_z
_atom_site_U_iso_or_equiv
_atom_site_adp_type
_atom_site_occupancy
_atom_site_site_symmetry_order
_atom_site_calc_flag
_atom_site_refinement_flags_posn
_atom_site_refinement_flags_adp
_atom_site_refinement_flags_occupancy
_atom_site_disorder_assembly
_atom_site_disorder_group
S1 S 0.3300(2) 0.55013(14) 0.77455(11) 0.0997(6) Uani 1 1 d . . . . .
S2 S 0.5572(2) 0.4759(2) 0.83131(18) 0.1427(10) Uani 1 1 d . . . . .
C81 C 0.4424(6) 0.5135(4) 0.8034(4) 0.0750(16) Uani 1 1 d . . . . .
O1 O 0.3156(3) 0.12989(17) 0.52487(17) 0.0392(6) Uani 1 1 d . . . . .
H1 H 0.3535 0.1102 0.5578 0.059 Uiso 1 1 calc R U . . .
O2 O 0.2554(3) 0.2712(2) 0.61846(19) 0.0551(8) Uani 1 1 d . . . . .
H2 H 0.2803 0.2297 0.5863 0.083 Uiso 1 1 calc R U . . .
O3 O 0.3933(3) 0.3983(2) 0.5866(2) 0.0499(7) Uani 1 1 d . . . . .
H3 H 0.3538 0.3654 0.6070 0.075 Uiso 1 1 calc R U . . .
O4 O 0.5864(3) 0.10851(17) 0.51278(18) 0.0420(7) Uani 1 1 d . . . . .
O5 O 0.4051(3) 0.04616(19) 0.61424(18) 0.0480(7) Uani 1 1 d D . . . .
H5 H 0.4305 0.0029 0.5856 0.072 Uiso 1 1 calc R U . A 1
N1 N 0.6484(3) 0.26511(18) 0.57753(18) 0.0278(6) Uani 1 1 d . . . . .
C1 C -0.0661(4) 0.1669(3) 0.1097(3) 0.0505(11) Uani 1 1 d . . . . .
C2 C -0.0988(4) 0.2485(3) 0.1593(3) 0.0579(13) Uani 1 1 d . . . . .
C3 C -0.1975(4) 0.2260(3) 0.2060(3) 0.0530(12) Uani 1 1 d . . . . .
C4 C -0.2234(4) 0.1297(3) 0.1842(3) 0.0431(10) Uani 1 1 d . . . . .
C5 C -0.1424(4) 0.0937(3) 0.1252(3) 0.0433(10) Uani 1 1 d . . . . .
C6 C -0.0848(4) 0.0252(3) 0.1322(2) 0.0443(10) Uani 1 1 d . . . . .
C7 C 0.0522(4) 0.0286(3) 0.1239(2) 0.0461(10) Uani 1 1 d . . . . .
C8 C 0.1246(5) 0.0983(4) 0.1084(2) 0.0544(12) Uani 1 1 d . . . . .
C9 C 0.0661(5) 0.1702(4) 0.1019(3) 0.0579(13) Uani 1 1 d . . . . .
C10 C 0.1680(5) 0.2549(4) 0.1440(3) 0.0654(15) Uani 1 1 d . . . . .
C11 C 0.1370(5) 0.3333(4) 0.1935(4) 0.0690(17) Uani 1 1 d . . . . .
C12 C -0.0005(5) 0.3311(3) 0.2013(4) 0.0666(16) Uani 1 1 d . . . . .
C13 C 0.0038(5) 0.3917(3) 0.2889(4) 0.0681(17) Uani 1 1 d . . . . .
C14 C -0.0893(5) 0.3691(3) 0.3331(4) 0.0680(16) Uani 1 1 d . . . . .
C15 C -0.1931(4) 0.2841(3) 0.2902(4) 0.0597(14) Uani 1 1 d . . . . .
C16 C -0.2133(4) 0.2494(3) 0.3558(3) 0.0590(14) Uani 1 1 d . . . . .
C17 C -0.2387(4) 0.1570(3) 0.3350(3) 0.0549(12) Uani 1 1 d . . . . .
C18 C -0.2435(3) 0.0962(3) 0.2474(3) 0.0446(10) Uani 1 1 d . . . . .
C19 C -0.1830(4) 0.0258(3) 0.2547(3) 0.0436(10) Uani 1 1 d . . . . .
C20 C -0.1054(4) -0.0081(2) 0.1986(3) 0.0414(9) Uani 1 1 d . . . . .
C21 C 0.0195(4) -0.0251(2) 0.2322(3) 0.0416(9) Uani 1 1 d . . . . .
C22 C 0.1154(4) -0.0023(3) 0.1873(3) 0.0458(10) Uani 1 1 d . . . . .
C23 C 0.2494(4) 0.0386(3) 0.2333(2) 0.0414(9) Uani 1 1 d . . . . .
C24 C 0.3223(4) 0.1089(3) 0.2149(2) 0.0453(10) Uani 1 1 d . . . . .
C25 C 0.2631(4) 0.1398(4) 0.1552(2) 0.0542(12) Uani 1 1 d . . . . .
C26 C 0.2905(4) 0.2358(4) 0.1773(3) 0.0588(14) Uani 1 1 d . . . . .
C27 C 0.3749(4) 0.2966(4) 0.2580(3) 0.0520(12) Uani 1 1 d . . . . .
C28 C 0.3426(4) 0.3758(3) 0.3103(3) 0.0547(13) Uani 1 1 d . . . . .
C29 C 0.2263(5) 0.3953(3) 0.2768(4) 0.0662(16) Uani 1 1 d . . . . .
C30 C 0.1445(5) 0.4301(3) 0.3354(4) 0.0669(16) Uani 1 1 d . . . . .
C31 C 0.1863(5) 0.4443(2) 0.4226(3) 0.0580(14) Uani 1 1 d . . . . .
C32 C 0.0885(5) 0.4207(3) 0.4686(3) 0.0604(14) Uani 1 1 d . . . . .
C33 C -0.0460(5) 0.3850(3) 0.4230(4) 0.0675(16) Uani 1 1 d . . . . .
C34 C -0.1228(4) 0.3116(4) 0.4386(3) 0.0654(15) Uani 1 1 d . . . . .
C35 C -0.0588(4) 0.2812(4) 0.4958(3) 0.0618(14) Uani 1 1 d . . . . .
C36 C -0.0839(4) 0.1860(4) 0.4750(3) 0.0540(12) Uani 1 1 d . . . . .
C37 C -0.1735(4) 0.1256(3) 0.3962(3) 0.0544(12) Uani 1 1 d . . . . .
C38 C -0.1385(4) 0.0444(3) 0.3464(3) 0.0462(10) Uani 1 1 d . . . . .
C39 C -0.0175(4) 0.0306(3) 0.3795(3) 0.0444(10) Uani 1 1 d . . . . .
C40 C 0.0640(4) -0.0050(2) 0.3212(3) 0.0408(9) Uani 1 1 d . . . . .
C41 C 0.2050(4) 0.0314(2) 0.3682(3) 0.0366(9) Uani 1 1 d . . . . .
C42 C 0.2982(4) 0.0559(2) 0.3261(2) 0.0345(8) Uani 1 1 d . . . . .
C43 C 0.4190(3) 0.1366(2) 0.3604(2) 0.0317(8) Uani 1 1 d . . . . .
C44 C 0.4180(3) 0.1706(3) 0.2947(2) 0.0380(9) Uani 1 1 d . . . . .
C45 C 0.4431(3) 0.2642(3) 0.3169(2) 0.0395(9) Uani 1 1 d . . . . .
C46 C 0.4706(3) 0.3260(3) 0.4052(2) 0.0347(8) Uani 1 1 d . . . . .
C47 C 0.3910(4) 0.3946(3) 0.4038(3) 0.0443(10) Uani 1 1 d . . . . .
C48 C 0.3131(4) 0.4311(2) 0.4587(3) 0.0477(11) Uani 1 1 d . . . . .
C49 C 0.3034(4) 0.4345(3) 0.5496(3) 0.0518(12) Uani 1 1 d . . . . .
H49 H 0.3229 0.4985 0.5885 0.062 Uiso 1 1 calc R U . . .
C50 C 0.1520(4) 0.3940(3) 0.5337(3) 0.0532(12) Uani 1 1 d . . . . .
C51 C 0.0785(4) 0.3252(4) 0.5479(3) 0.0558(13) Uani 1 1 d . . . . .
C52 C 0.1166(4) 0.2581(4) 0.5868(3) 0.0582(13) Uani 1 1 d . . . . .
H52 H 0.0757 0.2655 0.6367 0.070 Uiso 1 1 calc R U . . .
C53 C 0.0360(4) 0.1669(3) 0.5126(3) 0.0490(11) Uani 1 1 d . . . . .
C54 C 0.0690(4) 0.0895(3) 0.4650(3) 0.0430(10) Uani 1 1 d . . . . .
C55 C 0.2021(4) 0.0626(3) 0.4660(3) 0.0418(9) Uani 1 1 d . . . . .
H55 H 0.1936 0.0098 0.4812 0.050 Uiso 1 1 calc R U . . .
C56 C 0.5786(3) 0.1826(2) 0.5132(2) 0.0294(7) Uani 1 1 d . . . . .
C57 C 0.5009(3) 0.1996(2) 0.4432(2) 0.0280(7) Uani 1 1 d . . . . .
C58 C 0.5269(3) 0.2925(2) 0.4654(2) 0.0297(7) Uani 1 1 d . . . . .
C59 C 0.6243(3) 0.3396(2) 0.5534(2) 0.0312(8) Uani 1 1 d . . . . .
H59A H 0.7070 0.3748 0.5496 0.037 Uiso 1 1 calc R U . . .
H59B H 0.5860 0.3791 0.5955 0.037 Uiso 1 1 calc R U . . .
C60 C 0.7519(3) 0.2812(2) 0.6516(2) 0.0267(7) Uani 1 1 d . . . . .
C61 C 0.7921(3) 0.2124(2) 0.6691(2) 0.0325(8) Uani 1 1 d . . . . .
H61 H 0.7500 0.1524 0.6323 0.039 Uiso 1 1 calc R U . . .
C62 C 0.8952(4) 0.2328(2) 0.7416(2) 0.0357(8) Uani 1 1 d . . . . .
H62 H 0.9185 0.1853 0.7530 0.043 Uiso 1 1 calc R U . . .
C63 C 0.9653(3) 0.3201(2) 0.7976(2) 0.0327(8) Uani 1 1 d . . . . .
C64 C 0.9233(4) 0.3880(3) 0.7793(3) 0.0454(10) Uani 1 1 d . . . . .
H64 H 0.9670 0.4478 0.8157 0.054 Uiso 1 1 calc R U . . .
C65 C 0.8184(4) 0.3700(3) 0.7087(3) 0.0453(10) Uani 1 1 d . . . . .
H65 H 0.7921 0.4177 0.6993 0.054 Uiso 1 1 calc R U . . .
C66 C 1.0853(4) 0.3371(3) 0.8722(3) 0.0418(9) Uani 1 1 d D . . . .
C67A C 1.1955(6) 0.2999(6) 0.8272(4) 0.0640(19) Uani 0.769(8) 1 d D . P B 1
H67A H 1.2744 0.3108 0.8713 0.096 Uiso 0.769(8) 1 calc R U P B 1
H67B H 1.2179 0.3302 0.7898 0.096 Uiso 0.769(8) 1 calc R U P B 1
H67C H 1.1616 0.2362 0.7928 0.096 Uiso 0.769(8) 1 calc R U P B 1
C68A C 1.0498(8) 0.2865(6) 0.9278(5) 0.066(2) Uani 0.769(8) 1 d D . P B 1
H68A H 0.9793 0.3060 0.9537 0.100 Uiso 0.769(8) 1 calc R U P B 1
H68B H 1.1274 0.2983 0.9733 0.100 Uiso 0.769(8) 1 calc R U P B 1
H68C H 1.0200 0.2229 0.8921 0.100 Uiso 0.769(8) 1 calc R U P B 1
C69A C 1.1470(8) 0.4369(4) 0.9271(5) 0.075(2) Uani 0.769(8) 1 d D . P B 1
H69A H 1.0808 0.4634 0.9528 0.112 Uiso 0.769(8) 1 calc R U P B 1
H69B H 1.1775 0.4662 0.8907 0.112 Uiso 0.769(8) 1 calc R U P B 1
H69C H 1.2216 0.4445 0.9728 0.112 Uiso 0.769(8) 1 calc R U P B 1
C67B C 1.069(2) 0.4136(17) 0.9577(11) 0.0640(19) Uani 0.231(8) 1 d D . P B 2
H67D H 1.1504 0.4355 1.0027 0.096 Uiso 0.231(8) 1 calc R U P B 2
H67E H 0.9962 0.3888 0.9781 0.096 Uiso 0.231(8) 1 calc R U P B 2
H67F H 1.0493 0.4627 0.9437 0.096 Uiso 0.231(8) 1 calc R U P B 2
C68B C 1.2174(17) 0.372(2) 0.8561(15) 0.066(2) Uani 0.231(8) 1 d D . P B 2
H68D H 1.2025 0.3928 0.8095 0.100 Uiso 0.231(8) 1 calc R U P B 2
H68E H 1.2625 0.3250 0.8401 0.100 Uiso 0.231(8) 1 calc R U P B 2
H68F H 1.2720 0.4217 0.9085 0.100 Uiso 0.231(8) 1 calc R U P B 2
C69B C 1.080(3) 0.2615(17) 0.903(2) 0.075(2) Uani 0.231(8) 1 d D . P B 2
H69D H 1.1021 0.2121 0.8612 0.112 Uiso 0.231(8) 1 calc R U P B 2
H69E H 0.9910 0.2416 0.9093 0.112 Uiso 0.231(8) 1 calc R U P B 2
H69F H 1.1431 0.2825 0.9587 0.112 Uiso 0.231(8) 1 calc R U P B 2
C70A C 0.486(4) 0.0863(19) 0.7016(12) 0.040(2) Uani 0.710(4) 1 d D . P C 1
H70A H 0.5796 0.0937 0.7007 0.049 Uiso 0.710(4) 1 calc R U P C 1
H70B H 0.4637 0.0468 0.7316 0.049 Uiso 0.710(4) 1 calc R U P C 1
C71A C 0.462(2) 0.1781(8) 0.7511(5) 0.049(2) Uani 0.710(4) 1 d D . P C 1
H71A H 0.4933 0.2184 0.7236 0.058 Uiso 0.710(4) 1 calc R U P C 1
H71B H 0.3661 0.1707 0.7441 0.058 Uiso 0.710(4) 1 calc R U P C 1
C72A C 0.5287(7) 0.2232(4) 0.8475(4) 0.0329(8) Uani 0.710(4) 1 d D . P C 1
H72A H 0.4883 0.2740 0.8544 0.039 Uiso 0.710(4) 1 calc R U P C 1
C73A C 0.4486(5) 0.1929(3) 0.9031(3) 0.0329(8) Uani 0.710(4) 1 d D . P C 1
H73A H 0.3570 0.1551 0.8730 0.039 Uiso 0.710(4) 1 calc R U P C 1
C74A C 0.4622(7) 0.2768(4) 0.9884(4) 0.0445(14) Uani 0.710(4) 1 d D . P C 1
H74A H 0.4706 0.3333 0.9806 0.053 Uiso 0.710(4) 1 calc R U P C 1
H74B H 0.3956 0.2685 1.0210 0.053 Uiso 0.710(4) 1 calc R U P C 1
C75A C 0.5970(6) 0.2595(4) 1.0210(3) 0.0428(13) Uani 0.710(4) 1 d D . P C 1
H75A H 0.6228 0.2739 1.0840 0.051 Uiso 0.710(4) 1 calc R U P C 1
C76A C 0.7025(7) 0.3030(5) 0.9846(4) 0.0520(17) Uani 0.710(4) 1 d D . P C 1
H76A H 0.7831 0.2828 0.9942 0.062 Uiso 0.710(4) 1 calc R U P C 1
H76B H 0.7258 0.3682 1.0162 0.062 Uiso 0.710(4) 1 calc R U P C 1
C77A C 0.6516(8) 0.2790(7) 0.8846(5) 0.065(3) Uani 0.710(4) 1 d D . P C 1
H77A H 0.6524 0.3347 0.8763 0.078 Uiso 0.710(4) 1 calc R U P C 1
H77B H 0.7144 0.2516 0.8543 0.078 Uiso 0.710(4) 1 calc R U P C 1
C78A C 0.5354(6) 0.1572(4) 0.9613(4) 0.0344(12) Uani 0.710(4) 1 d D . P C 1
C79A C 0.6277(6) 0.1011(4) 0.9228(4) 0.0455(14) Uani 0.710(4) 1 d D . P C 1
H79A H 0.6832 0.0920 0.9684 0.068 Uiso 0.710(4) 1 calc R U P C 1
H79B H 0.6834 0.1321 0.8966 0.068 Uiso 0.710(4) 1 calc R U P C 1
H79C H 0.5749 0.0436 0.8789 0.068 Uiso 0.710(4) 1 calc R U P C 1
C80A C 0.4508(8) 0.1079(5) 1.0046(5) 0.0541(18) Uani 0.710(4) 1 d D . P C 1
H80A H 0.4080 0.0470 0.9637 0.081 Uiso 0.710(4) 1 calc R U P C 1
H80B H 0.3835 0.1385 1.0223 0.081 Uiso 0.710(4) 1 calc R U P C 1
H80C H 0.5074 0.1073 1.0551 0.081 Uiso 0.710(4) 1 calc R U P C 1
C70B C 0.480(11) 0.086(5) 0.704(3) 0.040(2) Uani 0.290(4) 1 d D . P C 2
H70C H 0.5733 0.0842 0.7085 0.049 Uiso 0.290(4) 1 calc R U P C 2
H70D H 0.4419 0.0549 0.7378 0.049 Uiso 0.290(4) 1 calc R U P C 2
C71B C 0.470(6) 0.182(2) 0.7370(15) 0.049(2) Uani 0.290(4) 1 d D . P C 2
H71C H 0.3779 0.1867 0.7247 0.058 Uiso 0.290(4) 1 calc R U P C 2
H71D H 0.5268 0.2198 0.7164 0.058 Uiso 0.290(4) 1 calc R U P C 2
C72B C 0.523(2) 0.1987(10) 0.8308(10) 0.0329(8) Uani 0.290(4) 1 d D . P C 2
H72B H 0.4437 0.2155 0.8487 0.039 Uiso 0.290(4) 1 calc R U P C 2
C73B C 0.5358(11) 0.1436(8) 0.8871(8) 0.0329(8) Uani 0.290(4) 1 d D . P C 2
H73B H 0.4875 0.0794 0.8591 0.039 Uiso 0.290(4) 1 calc R U P C 2
C74B C 0.6864(13) 0.1658(10) 0.9305(8) 0.0445(14) Uani 0.290(4) 1 d D . P C 2
H74C H 0.7098 0.1238 0.9551 0.053 Uiso 0.290(4) 1 calc R U P C 2
H74D H 0.7458 0.1766 0.8943 0.053 Uiso 0.290(4) 1 calc R U P C 2
C75B C 0.6669(14) 0.2508(9) 0.9964(8) 0.0428(13) Uani 0.290(4) 1 d D . P C 2
H75B H 0.7212 0.2694 1.0560 0.051 Uiso 0.290(4) 1 calc R U P C 2
C76B C 0.672(2) 0.3279(12) 0.9642(13) 0.0520(17) Uani 0.290(4) 1 d D . P C 2
H76C H 0.6257 0.3709 0.9945 0.062 Uiso 0.290(4) 1 calc R U P C 2
H76D H 0.7637 0.3592 0.9700 0.062 Uiso 0.290(4) 1 calc R U P C 2
C77B C 0.616(2) 0.2865(18) 0.8923(12) 0.065(3) Uani 0.290(4) 1 d D . P C 2
H77C H 0.6895 0.2890 0.8635 0.078 Uiso 0.290(4) 1 calc R U P C 2
H77D H 0.5692 0.3283 0.8804 0.078 Uiso 0.290(4) 1 calc R U P C 2
C78B C 0.5205(14) 0.1966(10) 0.9804(10) 0.0344(12) Uani 0.290(4) 1 d D . P C 2
C79B C 0.4068(17) 0.2462(12) 0.9907(11) 0.0455(14) Uani 0.290(4) 1 d D . P C 2
H79D H 0.3226 0.2031 0.9780 0.068 Uiso 0.290(4) 1 calc R U P C 2
H79E H 0.4016 0.2759 0.9508 0.068 Uiso 0.290(4) 1 calc R U P C 2
H79F H 0.4259 0.2903 1.0498 0.068 Uiso 0.290(4) 1 calc R U P C 2
C80B C 0.503(2) 0.1383(14) 1.0320(13) 0.0541(18) Uani 0.290(4) 1 d D . P C 2
H80D H 0.5673 0.1026 1.0250 0.081 Uiso 0.290(4) 1 calc R U P C 2
H80E H 0.4140 0.0991 1.0109 0.081 Uiso 0.290(4) 1 calc R U P C 2
H80F H 0.5179 0.1761 1.0929 0.081 Uiso 0.290(4) 1 calc R U P C 2
OW1 O 0.0964(3) 0.2094(2) 0.3203(2) 0.0491(13) Uani 0.850(10) 1 d D . P . .
HW1A H 0.185(2) 0.222(3) 0.354(3) 0.059 Uiso 0.850(10) 1 d D U P . .
HW1B H 0.050(4) 0.239(3) 0.362(3) 0.059 Uiso 0.850(10) 1 d D U P . .

loop_
_atom_site_aniso_label
_atom_site_aniso_U_11
_atom_site_aniso_U_22
_atom_site_aniso_U_33
_atom_site_aniso_U_23
_atom_site_aniso_U_13
_atom_site_aniso_U_12
S1 0.1389(16) 0.1032(13) 0.0716(10) 0.0313(9) 0.0286(10) 0.0698(13)
S2 0.1017(16) 0.222(3) 0.135(2) 0.101(2) 0.0171(14) 0.0633(18)
C81 0.082(4) 0.076(4) 0.057(3) 0.027(3) 0.012(3) 0.001(3)
O1 0.0351(14) 0.0396(15) 0.0375(14) 0.0216(12) -0.0057(11) -0.0035(11)
O2 0.0389(16) 0.071(2) 0.0405(16) 0.0095(15) 0.0058(13) 0.0080(14)
O3 0.0354(15) 0.0518(18) 0.0562(18) 0.0158(15) 0.0010(13) 0.0163(13)
O4 0.0377(14) 0.0279(14) 0.0514(16) 0.0129(12) -0.0069(12) 0.0083(11)
O5 0.0669(19) 0.0440(17) 0.0400(15) 0.0234(13) 0.0119(14) 0.0176(14)
N1 0.0225(14) 0.0274(15) 0.0338(15) 0.0157(12) 0.0012(12) 0.0045(11)
C1 0.046(2) 0.060(3) 0.041(2) 0.027(2) -0.0130(19) 0.009(2)
C2 0.044(2) 0.059(3) 0.067(3) 0.040(3) -0.022(2) 0.006(2)
C3 0.033(2) 0.042(2) 0.068(3) 0.017(2) -0.021(2) 0.0121(18)
C4 0.0259(18) 0.036(2) 0.054(2) 0.0126(19) -0.0129(17) 0.0061(16)
C5 0.035(2) 0.045(2) 0.036(2) 0.0113(18) -0.0144(16) 0.0071(17)
C6 0.042(2) 0.037(2) 0.031(2) -0.0027(17) -0.0125(16) 0.0066(17)
C7 0.047(2) 0.053(3) 0.0198(18) -0.0040(17) -0.0025(16) 0.017(2)
C8 0.051(3) 0.084(3) 0.0171(18) 0.010(2) 0.0047(17) 0.016(2)
C9 0.056(3) 0.086(4) 0.030(2) 0.034(2) -0.0048(19) 0.006(3)
C10 0.060(3) 0.099(4) 0.044(3) 0.054(3) -0.003(2) -0.002(3)
C11 0.055(3) 0.079(4) 0.079(4) 0.066(3) -0.020(3) -0.008(3)
C12 0.054(3) 0.052(3) 0.089(4) 0.048(3) -0.028(3) 0.000(2)
C13 0.054(3) 0.033(2) 0.104(4) 0.033(3) -0.031(3) 0.010(2)
C14 0.043(3) 0.035(2) 0.102(4) 0.009(3) -0.020(3) 0.023(2)
C15 0.030(2) 0.046(3) 0.083(4) 0.006(2) -0.013(2) 0.0239(19)
C16 0.0214(19) 0.068(3) 0.068(3) 0.001(3) 0.0025(19) 0.024(2)
C17 0.0139(17) 0.070(3) 0.070(3) 0.018(3) 0.0086(18) 0.0073(18)
C18 0.0174(17) 0.046(2) 0.055(3) 0.011(2) -0.0035(16) 0.0018(16)
C19 0.0246(18) 0.034(2) 0.058(3) 0.0165(19) -0.0054(17) -0.0086(15)
C20 0.035(2) 0.0221(18) 0.046(2) 0.0028(16) -0.0127(17) -0.0007(15)
C21 0.042(2) 0.0193(17) 0.044(2) 0.0005(16) -0.0094(18) 0.0052(15)
C22 0.046(2) 0.036(2) 0.034(2) -0.0105(17) -0.0039(17) 0.0209(18)
C23 0.043(2) 0.042(2) 0.0309(19) -0.0021(17) 0.0057(17) 0.0263(18)
C24 0.035(2) 0.073(3) 0.0239(18) 0.0068(19) 0.0137(16) 0.024(2)
C25 0.046(2) 0.096(4) 0.0231(19) 0.021(2) 0.0167(18) 0.021(2)
C26 0.045(2) 0.107(4) 0.038(2) 0.049(3) 0.0131(19) 0.007(3)
C27 0.036(2) 0.083(3) 0.050(3) 0.050(3) 0.0107(19) -0.002(2)
C28 0.042(2) 0.055(3) 0.072(3) 0.052(3) -0.009(2) -0.012(2)
C29 0.055(3) 0.051(3) 0.091(4) 0.058(3) -0.024(3) -0.014(2)
C30 0.056(3) 0.028(2) 0.103(4) 0.035(3) -0.028(3) 0.002(2)
C31 0.050(3) 0.0137(18) 0.084(3) 0.007(2) -0.023(2) 0.0079(17)
C32 0.046(2) 0.025(2) 0.076(3) -0.014(2) -0.013(2) 0.0223(19)
C33 0.044(3) 0.043(3) 0.085(4) -0.011(2) -0.007(2) 0.034(2)
C34 0.031(2) 0.067(3) 0.075(3) -0.006(3) 0.012(2) 0.030(2)
C35 0.031(2) 0.084(4) 0.053(3) -0.002(3) 0.022(2) 0.023(2)
C36 0.028(2) 0.084(3) 0.044(2) 0.017(2) 0.0206(18) 0.007(2)
C37 0.0205(18) 0.079(3) 0.058(3) 0.025(2) 0.0160(18) -0.0014(19)
C38 0.0221(18) 0.052(3) 0.057(3) 0.026(2) 0.0030(17) -0.0106(17)
C39 0.035(2) 0.040(2) 0.053(2) 0.0272(19) 0.0012(18) -0.0118(17)
C40 0.036(2) 0.0196(17) 0.058(2) 0.0176(17) -0.0087(18) -0.0010(15)
C41 0.041(2) 0.0173(16) 0.044(2) 0.0107(15) -0.0062(17) 0.0060(15)
C42 0.0331(19) 0.0254(18) 0.0367(19) 0.0018(15) -0.0015(15) 0.0180(15)
C43 0.0226(16) 0.0360(19) 0.0354(19) 0.0084(16) 0.0076(14) 0.0163(15)
C44 0.0212(17) 0.064(3) 0.0305(19) 0.0150(18) 0.0134(14) 0.0179(17)
C45 0.0195(17) 0.068(3) 0.037(2) 0.029(2) 0.0102(15) 0.0051(17)
C46 0.0199(16) 0.043(2) 0.043(2) 0.0268(18) 0.0036(15) -0.0030(15)
C47 0.0281(19) 0.035(2) 0.066(3) 0.034(2) -0.0107(18) -0.0097(16)
C48 0.039(2) 0.0177(17) 0.071(3) 0.0130(18) -0.014(2) 0.0035(16)
C49 0.044(2) 0.028(2) 0.060(3) -0.0059(19) -0.007(2) 0.0159(17)
C50 0.041(2) 0.039(2) 0.050(2) -0.0177(19) 0.0004(19) 0.022(2)
C51 0.035(2) 0.073(3) 0.040(2) -0.008(2) 0.0130(18) 0.024(2)
C52 0.036(2) 0.093(4) 0.031(2) 0.007(2) 0.0172(18) 0.012(2)
C53 0.033(2) 0.076(3) 0.035(2) 0.023(2) 0.0185(17) -0.001(2)
C54 0.0318(19) 0.054(2) 0.041(2) 0.029(2) 0.0051(17) -0.0115(18)
C55 0.040(2) 0.036(2) 0.046(2) 0.0271(18) -0.0056(17) -0.0074(16)
C56 0.0220(16) 0.0283(18) 0.0356(19) 0.0110(15) 0.0041(14) 0.0073(13)
C57 0.0179(15) 0.0330(18) 0.0342(18) 0.0121(15) 0.0087(13) 0.0093(13)
C58 0.0200(16) 0.0365(19) 0.0364(19) 0.0201(16) 0.0069(14) 0.0052(14)
C59 0.0222(16) 0.0296(18) 0.043(2) 0.0196(16) 0.0022(15) 0.0033(14)
C60 0.0209(15) 0.0274(17) 0.0294(17) 0.0114(14) 0.0038(13) 0.0028(13)
C61 0.0333(18) 0.0264(18) 0.0348(19) 0.0121(15) 0.0024(15) 0.0061(14)
C62 0.040(2) 0.0298(19) 0.037(2) 0.0135(16) 0.0027(16) 0.0133(16)
C63 0.0298(18) 0.0329(19) 0.0340(19) 0.0137(16) 0.0034(15) 0.0077(15)
C64 0.049(2) 0.0247(19) 0.045(2) 0.0082(17) -0.0128(19) 0.0004(17)
C65 0.050(2) 0.0278(19) 0.049(2) 0.0161(18) -0.0107(19) 0.0082(17)
C66 0.033(2) 0.044(2) 0.041(2) 0.0177(18) -0.0054(17) 0.0042(17)
C67A 0.036(3) 0.102(6) 0.048(3) 0.026(4) -0.002(3) 0.024(3)
C68A 0.063(4) 0.090(6) 0.042(4) 0.034(4) -0.006(3) 0.010(4)
C69A 0.071(5) 0.059(4) 0.061(4) 0.012(3) -0.031(4) 0.004(3)
C67B 0.036(3) 0.102(6) 0.048(3) 0.026(4) -0.002(3) 0.024(3)
C68B 0.063(4) 0.090(6) 0.042(4) 0.034(4) -0.006(3) 0.010(4)
C69B 0.071(5) 0.059(4) 0.061(4) 0.012(3) -0.031(4) 0.004(3)
C70A 0.034(4) 0.043(2) 0.047(2) 0.027(2) 0.003(2) 0.0037(19)
C71A 0.070(4) 0.079(3) 0.024(4) 0.030(3) 0.025(4) 0.049(3)
C72A 0.0324(15) 0.036(2) 0.0293(19) 0.0103(17) 0.0068(15) 0.0132(17)
C73A 0.0324(15) 0.036(2) 0.0293(19) 0.0103(17) 0.0068(15) 0.0132(17)
C74A 0.049(3) 0.046(3) 0.034(3) 0.010(3) 0.005(3) 0.020(3)
C75A 0.050(4) 0.045(3) 0.021(3) 0.002(2) 0.000(2) 0.014(3)
C76A 0.056(4) 0.041(4) 0.043(4) 0.009(3) -0.001(3) 0.001(3)
C77A 0.088(6) 0.039(3) 0.066(4) 0.008(3) 0.056(4) 0.005(4)
C78A 0.040(3) 0.031(4) 0.029(3) 0.007(3) 0.006(2) 0.012(3)
C79A 0.055(3) 0.045(3) 0.042(3) 0.017(3) 0.010(3) 0.030(3)
C80A 0.066(6) 0.052(5) 0.047(5) 0.025(4) 0.017(4) 0.008(4)
C70B 0.034(4) 0.043(2) 0.047(2) 0.027(2) 0.003(2) 0.0037(19)
C71B 0.070(4) 0.079(3) 0.024(4) 0.030(3) 0.025(4) 0.049(3)
C72B 0.0324(15) 0.036(2) 0.0293(19) 0.0103(17) 0.0068(15) 0.0132(17)
C73B 0.0324(15) 0.036(2) 0.0293(19) 0.0103(17) 0.0068(15) 0.0132(17)
C74B 0.049(3) 0.046(3) 0.034(3) 0.010(3) 0.005(3) 0.020(3)
C75B 0.050(4) 0.045(3) 0.021(3) 0.002(2) 0.000(2) 0.014(3)
C76B 0.056(4) 0.041(4) 0.043(4) 0.009(3) -0.001(3) 0.001(3)
C77B 0.088(6) 0.039(3) 0.066(4) 0.008(3) 0.056(4) 0.005(4)
C78B 0.040(3) 0.031(4) 0.029(3) 0.007(3) 0.006(2) 0.012(3)
C79B 0.055(3) 0.045(3) 0.042(3) 0.017(3) 0.010(3) 0.030(3)
C80B 0.066(6) 0.052(5) 0.047(5) 0.025(4) 0.017(4) 0.008(4)
OW1 0.045(2) 0.050(2) 0.053(2) 0.0191(17) 0.0121(16) 0.0172(17)

loop_
_atom_type_symbol
_atom_type_description
_atom_type_scat_dispersion_real
_atom_type_scat_dispersion_imag
_atom_type_scat_source
C C 0.0033 0.0016 'International Tables Vol C Tables 4.2.6.8 and 6.1.1.4'
H H 0.0000 0.0000 'International Tables Vol C Tables 4.2.6.8 and 6.1.1.4'
N N 0.0061 0.0033 'International Tables Vol C Tables 4.2.6.8 and 6.1.1.4'
O O 0.0106 0.0060 'International Tables Vol C Tables 4.2.6.8 and 6.1.1.4'
S S 0.1246 0.1234 'International Tables Vol C Tables 4.2.6.8 and 6.1.1.4'

loop_
_geom_angle_atom_site_label_1
_geom_angle_atom_site_label_2
_geom_angle_atom_site_label_3
_geom_angle
S1 C81 S2 179.1(4)
C55 O1 H1 109.5
C52 O2 H2 109.5
C49 O3 H3 109.5
C70A O5 H5 109.5
C56 N1 C60 126.5(3)
C56 N1 C59 111.6(3)
C60 N1 C59 120.9(3)
C9 C1 C2 119.4(4)
C9 C1 C5 120.3(4)
C2 C1 C5 108.1(4)
C12 C2 C1 121.4(5)
C12 C2 C3 118.3(5)
C1 C2 C3 108.2(4)
C15 C3 C4 119.6(5)
C15 C3 C2 121.0(4)
C4 C3 C2 107.1(4)
C18 C4 C5 119.7(4)
C18 C4 C3 120.0(4)
C5 C4 C3 108.3(4)
C6 C5 C4 119.8(4)
C6 C5 C1 120.1(4)
C4 C5 C1 108.2(4)
C5 C6 C20 119.9(4)
C5 C6 C7 119.5(4)
C20 C6 C7 108.2(3)
C8 C7 C6 120.3(4)
C8 C7 C22 120.1(4)
C6 C7 C22 107.2(4)
C7 C8 C25 119.5(4)
C7 C8 C9 120.6(4)
C25 C8 C9 106.9(4)
C1 C9 C10 119.9(5)
C1 C9 C8 119.1(4)
C10 C9 C8 108.9(4)
C11 C10 C9 120.8(5)
C11 C10 C26 118.9(5)
C9 C10 C26 107.4(5)
C10 C11 C29 120.5(5)
C10 C11 C12 120.0(5)
C29 C11 C12 107.8(6)
C2 C12 C13 120.7(5)
C2 C12 C11 118.6(5)
C13 C12 C11 108.3(4)
C14 C13 C12 120.4(4)
C14 C13 C30 119.1(5)
C12 C13 C30 107.2(5)
C13 C14 C33 119.6(4)
C13 C14 C15 119.7(5)
C33 C14 C15 108.4(5)
C3 C15 C16 120.3(4)
C3 C15 C14 119.9(5)
C16 C15 C14 107.3(5)
C17 C16 C15 120.2(4)
C17 C16 C34 119.1(5)
C15 C16 C34 108.6(5)
C16 C17 C37 119.2(4)
C16 C17 C18 119.7(5)
C37 C17 C18 108.4(4)
C4 C18 C17 120.1(4)
C4 C18 C19 120.4(4)
C17 C18 C19 107.5(4)
C20 C19 C38 119.2(4)
C20 C19 C18 119.8(4)
C38 C19 C18 108.3(4)
C19 C20 C6 120.5(4)
C19 C20 C21 119.8(4)
C6 C20 C21 107.7(4)
C40 C21 C22 118.0(3)
C40 C21 C20 120.9(4)
C22 C21 C20 108.4(4)
C23 C22 C21 119.3(4)
C23 C22 C7 120.4(4)
C21 C22 C7 108.5(3)
C22 C23 C24 118.3(4)
C22 C23 C42 123.0(4)
C24 C23 C42 109.3(3)
C25 C24 C23 122.0(4)
C25 C24 C44 121.0(4)
C23 C24 C44 107.2(3)
C24 C25 C8 119.7(5)
C24 C25 C26 119.1(4)
C8 C25 C26 108.9(4)
C27 C26 C25 120.1(4)
C27 C26 C10 119.5(5)
C25 C26 C10 108.0(4)
C26 C27 C28 122.0(4)
C26 C27 C45 120.5(5)
C28 C27 C45 107.1(4)
C29 C28 C27 118.2(5)
C29 C28 C47 123.5(5)
C27 C28 C47 109.6(4)
C28 C29 C30 118.4(5)
C28 C29 C11 120.6(6)
C30 C29 C11 107.7(5)
C31 C30 C29 118.4(4)
C31 C30 C13 121.0(6)
C29 C30 C13 109.0(5)
C30 C31 C32 119.7(4)
C30 C31 C48 123.0(5)
C32 C31 C48 108.3(4)
C33 C32 C50 124.4(5)
C33 C32 C31 118.3(5)
C50 C32 C31 108.8(4)
C32 C33 C14 122.3(6)
C32 C33 C34 117.0(5)
C14 C33 C34 108.5(4)
C35 C34 C16 121.4(5)
C35 C34 C33 118.3(4)
C16 C34 C33 107.2(5)
C34 C35 C36 119.9(4)
C34 C35 C51 122.9(5)
C36 C35 C51 108.7(4)
C37 C36 C35 119.0(5)
C37 C36 C53 122.8(5)
C35 C36 C53 109.4(4)
C36 C37 C17 121.3(5)
C36 C37 C38 118.2(4)
C17 C37 C38 107.9(4)
C39 C38 C19 121.4(4)
C39 C38 C37 118.3(4)
C19 C38 C37 107.9(4)
C38 C39 C40 119.6(4)
C38 C39 C54 123.0(4)
C40 C39 C54 109.0(3)
C21 C40 C39 119.0(3)
C21 C40 C41 123.1(4)
C39 C40 C41 109.1(3)
C42 C41 C40 119.2(3)
C42 C41 C55 132.7(3)
C40 C41 C55 104.3(3)
C41 C42 C23 117.1(3)
C41 C42 C43 129.5(3)
C23 C42 C43 105.1(3)
C44 C43 C57 113.0(3)
C44 C43 C42 106.0(3)
C57 C43 C42 137.4(3)
C43 C44 C45 120.2(3)
C43 C44 C24 111.1(4)
C45 C44 C24 119.7(4)
C44 C45 C46 121.2(3)
C44 C45 C27 119.2(4)
C46 C45 C27 111.5(4)
C58 C46 C45 112.8(3)
C58 C46 C47 138.6(4)
C45 C46 C47 105.3(3)
C48 C47 C28 116.6(4)
C48 C47 C46 129.7(4)
C28 C47 C46 105.2(4)
C47 C48 C31 119.8(4)
C47 C48 C49 132.3(3)
C31 C48 C49 104.7(4)
O3 C49 C48 115.2(4)
O3 C49 C50 118.9(4)
C48 C49 C50 101.3(3)
O3 C49 H49 106.9
C48 C49 H49 106.9
C50 C49 H49 106.9
C51 C50 C32 117.7(4)
C51 C50 C49 134.0(4)
C32 C50 C49 105.3(5)
C50 C51 C35 119.1(5)
C50 C51 C52 133.2(4)
C35 C51 C52 104.5(5)
O2 C52 C53 118.6(4)
O2 C52 C51 115.6(4)
C53 C52 C51 101.0(4)
O2 C52 H52 107.0
C53 C52 H52 107.0
C51 C52 H52 107.0
C54 C53 C36 118.6(4)
C54 C53 C52 134.1(4)
C36 C53 C52 104.3(4)
C53 C54 C39 118.6(4)
C53 C54 C55 132.8(4)
C39 C54 C55 105.3(4)
O1 C55 C54 115.3(3)
O1 C55 C41 115.2(3)
C54 C55 C41 101.6(3)
O1 C55 H55 108.1
C54 C55 H55 108.1
C41 C55 H55 108.1
O4 C56 N1 126.0(3)
O4 C56 C57 126.8(3)
N1 C56 C57 107.1(3)
C58 C57 C43 121.5(3)
C58 C57 C56 109.4(3)
C43 C57 C56 128.9(3)
C57 C58 C46 120.2(3)
C57 C58 C59 108.2(3)
C46 C58 C59 131.5(3)
N1 C59 C58 103.6(3)
N1 C59 H59A 111.0
C58 C59 H59A 111.0
N1 C59 H59B 111.0
C58 C59 H59B 111.0
H59A C59 H59B 109.0
C61 C60 C65 117.8(3)
C61 C60 N1 122.9(3)
C65 C60 N1 119.3(3)
C60 C61 C62 119.9(3)
C60 C61 H61 120.0
C62 C61 H61 120.0
C63 C62 C61 123.4(3)
C63 C62 H62 118.3
C61 C62 H62 118.3
C62 C63 C64 115.8(3)
C62 C63 C66 120.3(3)
C64 C63 C66 123.8(3)
C63 C64 C65 122.3(3)
C63 C64 H64 118.9
C65 C64 H64 118.9
C64 C65 C60 120.7(3)
C64 C65 H65 119.7
C60 C65 H65 119.7
C68B C66 C69B 115.2(17)
C68A C66 C69A 111.5(5)
C68B C66 C63 113.0(8)
C68A C66 C63 111.8(4)
C69B C66 C63 114.0(12)
C69A C66 C63 112.2(4)
C68A C66 C67A 108.1(5)
C69A C66 C67A 106.6(5)
C63 C66 C67A 106.2(3)
C68B C66 C67B 107.0(14)
C69B C66 C67B 99.4(16)
C63 C66 C67B 106.7(7)
C66 C67A H67A 109.5
C66 C67A H67B 109.5
H67A C67A H67B 109.5
C66 C67A H67C 109.5
H67A C67A H67C 109.5
H67B C67A H67C 109.5
C66 C68A H68A 109.5
C66 C68A H68B 109.5
H68A C68A H68B 109.5
C66 C68A H68C 109.5
H68A C68A H68C 109.5
H68B C68A H68C 109.5
C66 C69A H69A 109.5
C66 C69A H69B 109.5
H69A C69A H69B 109.5
C66 C69A H69C 109.5
H69A C69A H69C 109.5
H69B C69A H69C 109.5
C66 C67B H67D 109.5
C66 C67B H67E 109.5
H67D C67B H67E 109.5
C66 C67B H67F 109.5
H67D C67B H67F 109.5
H67E C67B H67F 109.5
C66 C68B H68D 109.5
C66 C68B H68E 109.5
H68D C68B H68E 109.5
C66 C68B H68F 109.5
H68D C68B H68F 109.5
H68E C68B H68F 109.5
C66 C69B H69D 109.5
C66 C69B H69E 109.5
H69D C69B H69E 109.5
C66 C69B H69F 109.5
H69D C69B H69F 109.5
H69E C69B H69F 109.5
O5 C70A C71A 110.8(12)
O5 C70A H70A 109.5
C71A C70A H70A 109.5
O5 C70A H70B 109.5
C71A C70A H70B 109.5
H70A C70A H70B 108.1
C72A C71A C70A 116.3(9)
C72A C71A H71A 108.2
C70A C71A H71A 108.2
C72A C71A H71B 108.2
C70A C71A H71B 108.2
H71A C71A H71B 107.4
C77A C72A C73A 119.5(6)
C77A C72A C71A 126.7(11)
C73A C72A C71A 113.5(9)
C77A C72A H72A 91.7
C73A C72A H72A 91.7
C71A C72A H72A 91.7
C72A C73A C74A 108.2(5)
C72A C73A C78A 110.1(5)
C74A C73A C78A 87.4(4)
C72A C73A H73A 115.9
C74A C73A H73A 115.9
C78A C73A H73A 115.9
C75A C74A C73A 85.1(4)
C75A C74A H74A 114.5
C73A C74A H74A 114.5
C75A C74A H74B 114.5
C73A C74A H74B 114.5
H74A C74A H74B 111.6
C76A C75A C74A 107.9(5)
C76A C75A C78A 111.3(5)
C74A C75A C78A 88.2(4)
C76A C75A H75A 115.4
C74A C75A H75A 115.4
C78A C75A H75A 115.4
C75A C76A C77A 112.0(6)
C75A C76A H76A 109.2
C77A C76A H76A 109.2
C75A C76A H76B 109.2
C77A C76A H76B 109.2
H76A C76A H76B 107.9
C72A C77A C76A 115.1(7)
C72A C77A H77A 108.5
C76A C77A H77A 108.5
C72A C77A H77B 108.5
C76A C77A H77B 108.5
H77A C77A H77B 107.5
C79A C78A C80A 108.5(6)
C79A C78A C75A 118.6(5)
C80A C78A C75A 112.4(5)
C79A C78A C73A 119.4(4)
C80A C78A C73A 112.0(5)
C75A C78A C73A 84.3(4)
C78A C79A H79A 109.5
C78A C79A H79B 109.5
H79A C79A H79B 109.5
C78A C79A H79C 109.5
H79A C79A H79C 109.5
H79B C79A H79C 109.5
C78A C80A H80A 109.5
C78A C80A H80B 109.5
H80A C80A H80B 109.5
C78A C80A H80C 109.5
H80A C80A H80C 109.5
H80B C80A H80C 109.5
O5 C70B C71B 105(3)
O5 C70B H70C 110.8
C71B C70B H70C 110.8
O5 C70B H70D 110.8
C71B C70B H70D 110.8
H70C C70B H70D 108.9
C70B C71B C72B 93(2)
C70B C71B H71C 113.1
C72B C71B H71C 113.1
C70B C71B H71D 113.1
C72B C71B H71D 113.1
H71C C71B H71D 110.5
C77B C72B C73B 99.8(16)
C77B C72B C71B 121(2)
C73B C72B C71B 138.2(18)
C77B C72B H72B 93.7
C73B C72B H72B 93.7
C71B C72B H72B 93.7
C72B C73B C74B 106.8(12)
C72B C73B C78B 110.7(11)
C74B C73B C78B 85.8(9)
C72B C73B H73B 116.5
C74B C73B H73B 116.5
C78B C73B H73B 116.5
C75B C74B C73B 86.3(9)
C75B C74B H74C 114.3
C73B C74B H74C 114.3
C75B C74B H74D 114.3
C73B C74B H74D 114.3
H74C C74B H74D 111.4
C74B C75B C76B 113.5(14)
C74B C75B C78B 86.9(10)
C76B C75B C78B 111.6(13)
C74B C75B H75B 114.0
C76B C75B H75B 114.0
C78B C75B H75B 114.0
C77B C76B C75B 99.2(19)
C77B C76B H76C 111.9
C75B C76B H76C 111.9
C77B C76B H76D 111.9
C75B C76B H76D 111.9
H76C C76B H76D 109.6
C76B C77B C72B 144(3)
C76B C77B H77C 101.0
C72B C77B H77C 101.0
C76B C77B H77D 101.0
C72B C77B H77D 101.0
H77C C77B H77D 104.4
C80B C78B C73B 112.5(13)
C80B C78B C75B 114.7(13)
C73B C78B C75B 84.8(9)
C80B C78B C79B 105.4(14)
C73B C78B C79B 119.0(12)
C75B C78B C79B 119.9(13)
C78B C79B H79D 109.5
C78B C79B H79E 109.5
H79D C79B H79E 109.5
C78B C79B H79F 109.5
H79D C79B H79F 109.5
H79E C79B H79F 109.5
C78B C80B H80D 109.5
C78B C80B H80E 109.5
H80D C80B H80E 109.5
C78B C80B H80F 109.5
H80D C80B H80F 109.5
H80E C80B H80F 109.5
HW1A OW1 HW1B 104(3)

loop_
_geom_bond_atom_site_label_1
_geom_bond_atom_site_label_2
_geom_bond_distance
S1 C81 1.503(7)
S2 C81 1.530(7)
O1 C55 1.405(4)
O1 H1 0.8200
O2 C52 1.410(5)
O2 H2 0.8200
O3 C49 1.381(5)
O3 H3 0.8200
O4 C56 1.229(4)
O5 C70A 1.421(10)
O5 C70B 1.44(2)
O5 H5 0.8200
N1 C56 1.371(4)
N1 C60 1.424(4)
N1 C59 1.467(4)
C1 C9 1.400(7)
C1 C2 1.436(7)
C1 C5 1.443(6)
C2 C12 1.402(6)
C2 C3 1.462(7)
C3 C15 1.384(7)
C3 C4 1.449(6)
C4 C18 1.386(6)
C4 C5 1.441(6)
C5 C6 1.398(6)
C6 C20 1.436(6)
C6 C7 1.450(6)
C7 C8 1.378(7)
C7 C22 1.455(6)
C8 C25 1.439(6)
C8 C9 1.454(7)
C9 C10 1.441(7)
C10 C11 1.387(8)
C10 C26 1.447(7)
C11 C29 1.447(7)
C11 C12 1.458(8)
C12 C13 1.442(8)
C13 C14 1.388(8)
C13 C30 1.454(6)
C14 C33 1.422(8)
C14 C15 1.455(7)
C15 C16 1.436(8)
C16 C17 1.390(7)
C16 C34 1.447(6)
C17 C37 1.440(7)
C17 C18 1.443(6)
C18 C19 1.446(6)
C19 C20 1.375(6)
C19 C38 1.441(6)
C20 C21 1.452(5)
C21 C40 1.393(6)
C21 C22 1.418(6)
C22 C23 1.396(6)
C23 C24 1.417(6)
C23 C42 1.469(5)
C24 C25 1.389(6)
C24 C44 1.436(5)
C25 C26 1.444(7)
C26 C27 1.396(7)
C27 C28 1.419(7)
C27 C45 1.437(6)
C28 C29 1.397(6)
C28 C47 1.473(6)
C29 C30 1.438(8)
C30 C31 1.384(8)
C31 C32 1.452(8)
C31 C48 1.455(5)
C32 C33 1.392(6)
C32 C50 1.432(7)
C33 C34 1.448(8)
C34 C35 1.372(8)
C35 C36 1.435(7)
C35 C51 1.455(6)
C36 C37 1.396(6)
C36 C53 1.450(6)
C37 C38 1.445(7)
C38 C39 1.390(6)
C39 C40 1.437(6)
C39 C54 1.448(6)
C40 C41 1.456(5)
C41 C42 1.372(6)
C41 C55 1.547(6)
C42 C43 1.512(5)
C43 C44 1.403(5)
C43 C57 1.419(5)
C44 C45 1.406(6)
C45 C46 1.415(5)
C46 C58 1.414(5)
C46 C47 1.521(5)
C47 C48 1.376(6)
C48 C49 1.529(7)
C49 C50 1.537(6)
C49 H49 0.9800
C50 C51 1.359(7)
C51 C52 1.547(8)
C52 C53 1.543(6)
C52 H52 0.9800
C53 C54 1.376(6)
C54 C55 1.532(6)
C55 H55 0.9800
C56 C57 1.463(5)
C57 C58 1.394(5)
C58 C59 1.498(5)
C59 H59A 0.9700
C59 H59B 0.9700
C60 C61 1.381(5)
C60 C65 1.395(5)
C61 C62 1.386(5)
C61 H61 0.9300
C62 C63 1.381(5)
C62 H62 0.9300
C63 C64 1.381(5)
C63 C66 1.533(5)
C64 C65 1.386(5)
C64 H64 0.9300
C65 H65 0.9300
C66 C68B 1.497(16)
C66 C68A 1.500(8)
C66 C69B 1.501(18)
C66 C69A 1.515(7)
C66 C67A 1.571(7)
C66 C67B 1.597(16)
C67A H67A 0.9600
C67A H67B 0.9600
C67A H67C 0.9600
C68A H68A 0.9600
C68A H68B 0.9600
C68A H68C 0.9600
C69A H69A 0.9600
C69A H69B 0.9600
C69A H69C 0.9600
C67B H67D 0.9600
C67B H67E 0.9600
C67B H67F 0.9600
C68B H68D 0.9600
C68B H68E 0.9600
C68B H68F 0.9600
C69B H69D 0.9600
C69B H69E 0.9600
C69B H69F 0.9600
C70A C71A 1.53(2)
C70A H70A 0.9700
C70A H70B 0.9700
C71A C72A 1.505(10)
C71A H71A 0.9700
C71A H71B 0.9700
C72A C77A 1.335(10)
C72A C73A 1.498(8)
C72A H72A 0.9800
C73A C74A 1.558(7)
C73A C78A 1.564(7)
C73A H73A 0.9800
C74A C75A 1.542(8)
C74A H74A 0.9700
C74A H74B 0.9700
C75A C76A 1.526(9)
C75A C78A 1.560(7)
C75A H75A 0.9800
C76A C77A 1.562(11)
C76A H76A 0.9700
C76A H76B 0.9700
C77A H77A 0.9700
C77A H77B 0.9700
C78A C79A 1.514(7)
C78A C80A 1.524(8)
C79A H79A 0.9600
C79A H79B 0.9600
C79A H79C 0.9600
C80A H80A 0.9600
C80A H80B 0.9600
C80A H80C 0.9600
C70B C71B 1.50(6)
C70B H70C 0.9700
C70B H70D 0.9700
C71B C72B 1.497(19)
C71B H71C 0.9700
C71B H71D 0.9700
C72B C77B 1.479(19)
C72B C73B 1.531(16)
C72B H72B 0.9800
C73B C74B 1.541(14)
C73B C78B 1.550(18)
C73B H73B 0.9800
C74B C75B 1.512(15)
C74B H74C 0.9700
C74B H74D 0.9700
C75B C76B 1.537(15)
C75B C78B 1.548(16)
C75B H75B 0.9800
C76B C77B 1.15(3)
C76B H76C 0.9700
C76B H76D 0.9700
C77B H77C 0.9700
C77B H77D 0.9700
C78B C80B 1.508(17)
C78B C79B 1.557(15)
C79B H79D 0.9600
C79B H79E 0.9600
C79B H79F 0.9600
C80B H80D 0.9600
C80B H80E 0.9600
C80B H80F 0.9600
OW1 HW1A 0.945(19)
OW1 HW1B 0.957(19)
